data_1558655
loop_
_publ_author_name
'Tang, Tang'
'Ahumada, Guillermo'
'Bielawski, Christopher W.'

_publ_section_title
;
 Direct laser writing of poly(phenylene vinylene) on poly(barrelene)
;
_journal_issue 34
_journal_name_full 'Polymer Chemistry'
_journal_page_first 5437
_journal_page_last 5443
_journal_paper_doi 10.1039/D0PY00869A
_journal_volume 11
_journal_year 2020
_chemical_formula_moiety 'C16 H16 Cl2 Rh2'
_chemical_formula_sum 'C16 H16 Cl2 Rh2'
_chemical_formula_weight 485.01
_space_group_crystal_system monoclinic
_space_group_IT_number 14
_space_group_name_Hall '-P 2ybc'
_space_group_name_H-M_alt 'P 1 21/c 1'
_atom_sites_solution_hydrogens geom
_atom_sites_solution_primary dual
_audit_creation_date 2020-04-16
_audit_creation_method
;
Olex2 1.3
(compiled 2020.02.04 svn.rd84adfe8 for OlexSys, GUI svn.r6032)
;
_audit_update_record
;
2020-05-19 deposited with the CCDC.	2020-07-15 downloaded from the CCDC.
;
_cell_angle_alpha 90
_cell_angle_beta 102.758(12)
_cell_angle_gamma 90
_cell_formula_units_Z 4
_cell_length_a 10.747(3)
_cell_length_b 11.263(3)
_cell_length_c 12.692(4)
_cell_measurement_reflns_used 1023
_cell_measurement_temperature 123
_cell_measurement_theta_max 68.1
_cell_measurement_theta_min 25.3
_cell_volume 1498.4(7)
_computing_molecular_graphics 'Olex2 1.3 (Dolomanov et al., 2009)'
_computing_publication_material 'Olex2 1.3 (Dolomanov et al., 2009)'
_computing_structure_refinement 'SHELXL 2018/3 (Sheldrick, 2015)'
_computing_structure_solution 'SHELXT 2018/2 (Sheldrick, 2018)'
_diffrn_ambient_temperature 123.0
_diffrn_detector_type 'Rigaku Pilatus 200K'
_diffrn_measured_fraction_theta_full 0.982
_diffrn_measured_fraction_theta_max 0.982
_diffrn_measurement_device 'AFC12 (Right): Kappa 3 circle'
_diffrn_measurement_device_type 'Rigaku Xtalab P200'
_diffrn_measurement_method 'profile data from \w-scans'
_diffrn_radiation_type CuK\a
_diffrn_radiation_wavelength 1.54187
_diffrn_reflns_av_R_equivalents 0.0392
_diffrn_reflns_av_unetI/netI 0.0408
_diffrn_reflns_Laue_measured_fraction_full 0.936
_diffrn_reflns_Laue_measured_fraction_max 0.936
_diffrn_reflns_limit_h_max 4
_diffrn_reflns_limit_h_min -12
_diffrn_reflns_limit_k_max 13
_diffrn_reflns_limit_k_min -13
_diffrn_reflns_limit_l_max 15
_diffrn_reflns_limit_l_min -14
_diffrn_reflns_number 7893
_diffrn_reflns_point_group_measured_fraction_full 0.936
_diffrn_reflns_point_group_measured_fraction_max 0.936
_diffrn_reflns_theta_full 67.687
_diffrn_reflns_theta_max 68.283
_diffrn_reflns_theta_min 7.266
_diffrn_source_current 0.6
_diffrn_source_power 0.03
_diffrn_source_voltage 50.0
_exptl_absorpt_coefficient_mu 20.964
_exptl_absorpt_correction_T_max 0.591
_exptl_absorpt_correction_T_min 0.227
_exptl_absorpt_correction_type numerical
_exptl_absorpt_process_details 'Abscor. T. Higashi (2001). The Rigaku Corporation, Tokyo, Japan'
_exptl_crystal_colour 'metallic light yellow'
_exptl_crystal_colour_lustre metallic
_exptl_crystal_colour_modifier light
_exptl_crystal_colour_primary yellow
_exptl_crystal_density_diffrn 2.150
_exptl_crystal_description Prism
_exptl_crystal_F_000 944
_exptl_crystal_recrystallization_method 'The material was recrystallised from DCM by slow evaporation'
_exptl_crystal_size_max 0.2
_exptl_crystal_size_mid 0.06
_exptl_crystal_size_min 0.05
_refine_diff_density_max 1.844
_refine_diff_density_min -0.787
_refine_diff_density_rms 0.153
_refine_ls_extinction_method none
_refine_ls_goodness_of_fit_ref 0.969
_refine_ls_hydrogen_treatment constr
_refine_ls_matrix_type full
_refine_ls_number_parameters 181
_refine_ls_number_reflns 2574
_refine_ls_number_restraints 0
_refine_ls_restrained_S_all 0.969
_refine_ls_R_factor_all 0.0353
_refine_ls_R_factor_gt 0.0330
_refine_ls_shift/su_max 0.001
_refine_ls_shift/su_mean 0.000
_refine_ls_structure_factor_coef Fsqd
_refine_ls_weighting_details 'w=1/[\s^2^(Fo^2^)+(0.0536P)^2^] where P=(Fo^2^+2Fc^2^)/3'
_refine_ls_weighting_scheme calc
_refine_ls_wR_factor_gt 0.0803
_refine_ls_wR_factor_ref 0.0812
_reflns_Friedel_coverage 0.000
_reflns_number_gt 2263
_reflns_number_total 2574
_reflns_threshold_expression 'I > 2\s(I)'
_cod_data_source_file d0py00869a4.cif
_cod_data_source_block 1
_cod_depositor_comments
;Adding full bibliography for 1558655.cif.

 Adding full bibliography for 1558655.cif.
;
_cod_database_code 1558655
_shelx_shelxl_version_number 2018/3
_shelx_space_group_comment
;
The symmetry employed for this shelxl refinement is uniquely defined
by the following loop, which should always be used as a source of
symmetry information in preference to the above space-group names.
They are only intended as comments.
;
_shelx_estimated_absorpt_t_max 0.420
_shelx_estimated_absorpt_t_min 0.102
_olex2_refinement_description
;
1. Fixed Uiso
 At 1.2 times of:
  All C(H) groups
2.a Ternary CH refined with riding coordinates:
 C2A(H2A), C3A(H3A), C1A(H1A), C4A(H4A), C5(H5), C5A(H5A), C6(H6), C6A(H6A)
2.b Aromatic/amide H refined with riding coordinates:
 C3(H3), C4(H4), C1(H1), C2(H2), C7A(H7A), C8A(H8A), C7(H7), C8(H8)
;
_olex2_diffrn_ambient_temperature_device 'Rigaku Low-Temperature Gas Spray Cooler low-temperature'
_olex2_submission_special_instructions 'No special instructions were received'

loop_
_space_group_symop_operation_xyz
'x, y, z'
'-x, y+1/2, -z+1/2'
'-x, -y, -z'
'x, -y-1/2, z-1/2'

loop_
_atom_site_label
_atom_site_type_symbol
_atom_site_fract_x
_atom_site_fract_y
_atom_site_fract_z
_atom_site_U_iso_or_equiv
_atom_site_adp_type
_atom_site_occupancy
_atom_site_site_symmetry_order
_atom_site_calc_flag
_atom_site_refinement_flags_posn
_atom_site_refinement_flags_adp
_atom_site_refinement_flags_occupancy
_atom_site_disorder_assembly
_atom_site_disorder_group
Rh1A Rh 0.83426(3) 0.39095(3) 0.65374(2) 0.01871(12) Uani 1 1 d . . . . .
Cl1 Cl 0.91065(9) 0.57093(9) 0.58944(8) 0.0222(2) Uani 1 1 d . . . . .
Cl2 Cl 0.90306(9) 0.47008(9) 0.83229(8) 0.0239(2) Uani 1 1 d . . . . .
C3 C 0.6839(4) 0.7597(4) 0.6381(3) 0.0216(9) Uani 1 1 d . . . . .
H3 H 0.670117 0.721202 0.569880 0.026 Uiso 1 1 calc R U . A 1
C2A C 0.8256(4) 0.2058(4) 0.6791(4) 0.0232(9) Uani 1 1 d . . . . .
H2A H 0.882806 0.166506 0.742362 0.028 Uiso 1 1 calc R U . . .
C4 C 0.7935(4) 0.8227(4) 0.6826(4) 0.0257(10) Uani 1 1 d . . . . .
H4 H 0.862407 0.833133 0.647726 0.031 Uiso 1 1 calc R U . B 1
C3A C 0.6915(4) 0.3440(4) 0.5208(3) 0.0222(9) Uani 1 1 d . . . . .
H3A H 0.649019 0.405239 0.467853 0.027 Uiso 1 1 calc R U . . .
C1 C 0.6700(4) 0.6942(4) 0.8079(3) 0.0242(9) Uani 1 1 d . . . . .
H1 H 0.648264 0.619937 0.834437 0.029 Uiso 1 1 calc R U . C 1
C1A C 0.7106(4) 0.2603(4) 0.6887(3) 0.0219(9) Uani 1 1 d . . . . .
H1A H 0.682316 0.260155 0.758600 0.026 Uiso 1 1 calc R U . . .
C2 C 0.7801(4) 0.7568(4) 0.8528(4) 0.0277(10) Uani 1 1 d . . . . .
H2 H 0.841948 0.729983 0.913614 0.033 Uiso 1 1 calc R U . D 1
C4A C 0.8063(4) 0.2903(4) 0.5106(4) 0.0243(9) Uani 1 1 d . . . . .
H4A H 0.848794 0.312155 0.450695 0.029 Uiso 1 1 calc R U . . .
C5 C 0.5871(4) 0.7584(4) 0.7105(4) 0.0229(9) Uani 1 1 d . . . . .
H5 H 0.506591 0.715056 0.677987 0.028 Uiso 1 1 calc R U . . .
C5A C 0.6139(4) 0.2648(4) 0.5798(4) 0.0226(9) Uani 1 1 d . . . . .
H5A H 0.530536 0.300840 0.585190 0.027 Uiso 1 1 calc R U . . .
C6 C 0.7916(5) 0.8738(4) 0.7938(4) 0.0298(11) Uani 1 1 d . . . . .
H6 H 0.870189 0.919851 0.826454 0.036 Uiso 1 1 calc R U . . .
C6A C 0.8251(4) 0.1681(4) 0.5641(4) 0.0262(10) Uani 1 1 d . . . . .
H6A H 0.906342 0.128934 0.557106 0.031 Uiso 1 1 calc R U . . .
C7A C 0.5999(4) 0.1425(4) 0.5303(4) 0.0251(10) Uani 1 1 d . . . . .
H7A H 0.519397 0.104728 0.507255 0.030 Uiso 1 1 calc R U . . .
C8A C 0.7077(5) 0.0919(4) 0.5214(4) 0.0281(10) Uani 1 1 d . . . . .
H8A H 0.711769 0.015160 0.491235 0.034 Uiso 1 1 calc R U . . .
C7 C 0.5649(5) 0.8854(4) 0.7419(4) 0.0276(10) Uani 1 1 d . . . . .
H7 H 0.482165 0.919212 0.731931 0.033 Uiso 1 1 calc R U . . .
C8 C 0.6695(5) 0.9450(4) 0.7840(4) 0.0316(11) Uani 1 1 d . . . . .
H8 H 0.668678 1.025457 0.806253 0.038 Uiso 1 1 calc R U . . .
Rh1 Rh 0.81688(3) 0.64316(3) 0.73056(2) 0.01913(12) Uani 1 1 d . . . E 2

loop_
_atom_site_aniso_label
_atom_site_aniso_U_11
_atom_site_aniso_U_22
_atom_site_aniso_U_33
_atom_site_aniso_U_23
_atom_site_aniso_U_13
_atom_site_aniso_U_12
Rh1A 0.0181(2) 0.0224(2) 0.01568(19) 0.00049(12) 0.00380(13) -0.00125(11)
Cl1 0.0229(5) 0.0250(5) 0.0205(5) 0.0009(4) 0.0087(4) -0.0011(4)
Cl2 0.0241(5) 0.0289(5) 0.0173(5) 0.0002(4) 0.0013(4) 0.0013(4)
C3 0.024(2) 0.023(2) 0.018(2) 0.0006(18) 0.0050(17) 0.0013(17)
C2A 0.024(2) 0.022(2) 0.022(2) 0.0023(19) 0.0023(17) 0.0026(16)
C4 0.025(2) 0.024(2) 0.030(3) 0.002(2) 0.0120(19) -0.0014(17)
C3A 0.022(2) 0.025(2) 0.017(2) -0.0029(18) -0.0020(16) -0.0033(16)
C1 0.025(2) 0.027(2) 0.023(2) -0.0005(19) 0.0110(18) -0.0028(17)
C1A 0.026(2) 0.022(2) 0.020(2) 0.0022(18) 0.0084(17) -0.0005(17)
C2 0.029(3) 0.034(3) 0.021(2) -0.005(2) 0.0069(18) 0.0016(19)
C4A 0.025(2) 0.030(2) 0.019(2) -0.0030(19) 0.0081(17) -0.0026(17)
C5 0.023(2) 0.020(2) 0.028(2) 0.0019(19) 0.0090(18) -0.0004(17)
C5A 0.016(2) 0.024(2) 0.027(2) 0.0007(19) 0.0036(17) 0.0022(16)
C6 0.031(3) 0.031(2) 0.029(3) -0.011(2) 0.009(2) -0.0107(19)
C6A 0.023(2) 0.029(2) 0.027(2) -0.002(2) 0.0063(18) 0.0056(18)
C7A 0.025(3) 0.026(2) 0.023(2) 0.0011(19) 0.0026(18) -0.0056(17)
C8A 0.032(3) 0.024(2) 0.027(2) -0.002(2) 0.0044(19) 0.0010(18)
C7 0.032(3) 0.026(2) 0.027(2) 0.007(2) 0.012(2) 0.0069(18)
C8 0.051(3) 0.019(2) 0.030(2) -0.003(2) 0.022(2) -0.003(2)
Rh1 0.0178(2) 0.0232(2) 0.01646(19) -0.00156(12) 0.00394(13) -0.00082(11)

loop_
_atom_type_symbol
_atom_type_description
_atom_type_scat_dispersion_real
_atom_type_scat_dispersion_imag
_atom_type_scat_source
C C 0.0181 0.0091 'International Tables Vol C Tables 4.2.6.8 and 6.1.1.4'
H H 0.0000 0.0000 'International Tables Vol C Tables 4.2.6.8 and 6.1.1.4'
Cl Cl 0.3639 0.7018 'International Tables Vol C Tables 4.2.6.8 and 6.1.1.4'
Rh Rh 0.0927 3.6045 'International Tables Vol C Tables 4.2.6.8 and 6.1.1.4'

loop_
_geom_angle_atom_site_label_1
_geom_angle_atom_site_label_2
_geom_angle_atom_site_label_3
_geom_angle
_geom_angle_site_symmetry_1
_geom_angle_site_symmetry_3
_geom_angle_publ_flag
Cl2 Rh1A Cl1 87.14(4) . . ?
C2A Rh1A Cl1 156.27(12) . . ?
C2A Rh1A Cl2 103.74(13) . . ?
C3A Rh1A Cl1 100.67(13) . . ?
C3A Rh1A Cl2 151.57(12) . . ?
C3A Rh1A C2A 79.86(18) . . ?
C3A Rh1A C1A 66.73(17) . . ?
C3A Rh1A C4A 39.20(18) . . ?
C1A Rh1A Cl1 161.30(12) . . ?
C1A Rh1A Cl2 97.99(12) . . ?
C1A Rh1A C2A 39.10(17) . . ?
C1A Rh1A C4A 80.11(17) . . ?
C4A Rh1A Cl1 98.95(13) . . ?
C4A Rh1A Cl2 166.41(13) . . ?
C4A Rh1A C2A 66.31(18) . . ?
Rh1 Cl1 Rh1A 78.42(3) . . ?
Rh1A Cl2 Rh1 78.00(4) . . ?
C4 C3 H3 123.5 . . ?
C4 C3 C5 112.9(4) . . ?
C4 C3 Rh1 71.3(3) . . ?
C5 C3 H3 123.5 . . ?
C5 C3 Rh1 97.3(3) . . ?
Rh1A C2A H2A 121.3 . . ?
C1A C2A Rh1A 69.7(3) . . ?
C1A C2A H2A 121.3 . . ?
C1A C2A C6A 112.8(4) . . ?
C6A C2A Rh1A 96.9(3) . . ?
C6A C2A H2A 121.3 . . ?
C3 C4 H4 123.7 . . ?
C3 C4 C6 112.7(4) . . ?
C3 C4 Rh1 70.3(3) . . ?
C6 C4 H4 123.7 . . ?
C6 C4 Rh1 96.8(3) . . ?
Rh1A C3A H3A 121.0 . . ?
C4A C3A Rh1A 71.3(2) . . ?
C4A C3A H3A 121.0 . . ?
C4A C3A C5A 112.3(4) . . ?
C5A C3A Rh1A 97.8(3) . . ?
C5A C3A H3A 121.0 . . ?
C2 C1 H1 123.8 . . ?
C2 C1 C5 112.4(4) . . ?
C2 C1 Rh1 70.8(2) . . ?
C5 C1 H1 123.8 . . ?
C5 C1 Rh1 96.6(3) . . ?
Rh1A C1A H1A 121.4 . . ?
C2A C1A Rh1A 71.2(2) . . ?
C2A C1A H1A 121.4 . . ?
C2A C1A C5A 111.7(4) . . ?
C5A C1A Rh1A 97.0(3) . . ?
C5A C1A H1A 121.4 . . ?
C1 C2 H2 123.5 . . ?
C1 C2 C6 112.9(4) . . ?
C1 C2 Rh1 70.9(3) . . ?
C6 C2 H2 123.5 . . ?
C6 C2 Rh1 96.6(3) . . ?
Rh1A C4A H4A 121.4 . . ?
C3A C4A Rh1A 69.5(2) . . ?
C3A C4A H4A 121.4 . . ?
C3A C4A C6A 112.3(4) . . ?
C6A C4A Rh1A 97.0(3) . . ?
C6A C4A H4A 121.4 . . ?
C3 C5 C1 97.9(3) . . ?
C3 C5 H5 113.4 . . ?
C1 C5 H5 113.4 . . ?
C7 C5 C3 108.4(3) . . ?
C7 C5 C1 109.2(4) . . ?
C7 C5 H5 113.4 . . ?
C3A C5A C1A 97.2(3) . . ?
C3A C5A H5A 113.0 . . ?
C1A C5A H5A 113.0 . . ?
C7A C5A C3A 110.2(4) . . ?
C7A C5A C1A 109.3(4) . . ?
C7A C5A H5A 113.0 . . ?
C4 C6 C2 98.4(4) . . ?
C4 C6 H6 113.3 . . ?
C2 C6 H6 113.3 . . ?
C8 C6 C4 108.1(4) . . ?
C8 C6 C2 109.4(4) . . ?
C8 C6 H6 113.3 . . ?
C2A C6A C4A 98.5(4) . . ?
C2A C6A H6A 113.0 . . ?
C2A C6A C8A 109.1(4) . . ?
C4A C6A H6A 113.0 . . ?
C8A C6A C4A 109.4(4) . . ?
C8A C6A H6A 113.0 . . ?
C5A C7A H7A 122.5 . . ?
C8A C7A C5A 114.9(4) . . ?
C8A C7A H7A 122.5 . . ?
C6A C8A H8A 123.2 . . ?
C7A C8A C6A 113.6(4) . . ?
C7A C8A H8A 123.2 . . ?
C5 C7 H7 122.7 . . ?
C8 C7 C5 114.7(4) . . ?
C8 C7 H7 122.7 . . ?
C6 C8 H8 122.9 . . ?
C7 C8 C6 114.1(4) . . ?
C7 C8 H8 122.9 . . ?
Cl1 Rh1 Cl2 87.15(4) . . ?
C3 Rh1 Cl1 98.16(12) . . ?
C3 Rh1 Cl2 160.10(12) . . ?
C3 Rh1 C4 38.41(18) . . ?
C3 Rh1 C1 66.63(17) . . ?
C3 Rh1 C2 79.47(18) . . ?
C4 Rh1 Cl1 98.82(12) . . ?
C4 Rh1 Cl2 159.65(14) . . ?
C4 Rh1 C1 79.63(17) . . ?
C4 Rh1 C2 66.56(18) . . ?
C1 Rh1 Cl1 157.59(13) . . ?
C1 Rh1 Cl2 102.09(13) . . ?
C2 Rh1 Cl1 159.43(13) . . ?
C2 Rh1 Cl2 102.05(14) . . ?
C2 Rh1 C1 38.30(18) . . ?

loop_
_geom_bond_atom_site_label_1
_geom_bond_atom_site_label_2
_geom_bond_distance
_geom_bond_site_symmetry_2
_geom_bond_publ_flag
Rh1A Cl1 2.3969(11) . ?
Rh1A Cl2 2.3950(12) . ?
Rh1A C2A 2.115(5) . ?
Rh1A C3A 2.082(4) . ?
Rh1A C1A 2.095(4) . ?
Rh1A C4A 2.106(4) . ?
Cl1 Rh1 2.3839(11) . ?
Cl2 Rh1 2.4077(12) . ?
C3 H3 0.9500 . ?
C3 C4 1.385(6) . ?
C3 C5 1.532(6) . ?
C3 Rh1 2.098(4) . ?
C2A H2A 1.0000 . ?
C2A C1A 1.409(6) . ?
C2A C6A 1.519(6) . ?
C4 H4 0.9500 . ?
C4 C6 1.529(7) . ?
C4 Rh1 2.111(5) . ?
C3A H3A 1.0000 . ?
C3A C4A 1.405(6) . ?
C3A C5A 1.526(6) . ?
C1 H1 0.9500 . ?
C1 C2 1.387(7) . ?
C1 C5 1.536(6) . ?
C1 Rh1 2.114(4) . ?
C1A H1A 1.0000 . ?
C1A C5A 1.535(6) . ?
C2 H2 0.9500 . ?
C2 C6 1.534(7) . ?
C2 Rh1 2.114(4) . ?
C4A H4A 1.0000 . ?
C4A C6A 1.528(7) . ?
C5 H5 1.0000 . ?
C5 C7 1.517(6) . ?
C5A H5A 1.0000 . ?
C5A C7A 1.508(6) . ?
C6 H6 1.0000 . ?
C6 C8 1.519(7) . ?
C6A H6A 1.0000 . ?
C6A C8A 1.524(7) . ?
C7A H7A 0.9500 . ?
C7A C8A 1.318(7) . ?
C8A H8A 0.9500 . ?
C7 H7 0.9500 . ?
C7 C8 1.317(7) . ?
C8 H8 0.9500 . ?

loop_
_geom_torsion_atom_site_label_1
_geom_torsion_atom_site_label_2
_geom_torsion_atom_site_label_3
_geom_torsion_atom_site_label_4
_geom_torsion
_geom_torsion_site_symmetry_1
_geom_torsion_site_symmetry_2
_geom_torsion_site_symmetry_3
_geom_torsion_site_symmetry_4
_geom_torsion_publ_flag
Rh1A C2A C1A C5A 90.2(3) . . . . ?
Rh1A C2A C6A C4A -9.9(3) . . . . ?
Rh1A C2A C6A C8A -123.9(3) . . . . ?
Rh1A C3A C4A C6A 89.3(3) . . . . ?
Rh1A C3A C5A C1A -9.6(3) . . . . ?
Rh1A C3A C5A C7A -123.3(3) . . . . ?
Rh1A C1A C5A C3A 9.6(3) . . . . ?
Rh1A C1A C5A C7A 124.0(3) . . . . ?
Rh1A C4A C6A C2A 9.9(3) . . . . ?
Rh1A C4A C6A C8A 123.7(3) . . . . ?
C3 C4 C6 C2 60.4(5) . . . . ?
C3 C4 C6 C8 -53.3(5) . . . . ?
C3 C5 C7 C8 -52.5(5) . . . . ?
C2A C1A C5A C3A -63.0(4) . . . . ?
C2A C1A C5A C7A 51.4(5) . . . . ?
C2A C6A C8A C7A 53.4(5) . . . . ?
C4 C3 C5 C1 -61.9(4) . . . . ?
C4 C3 C5 C7 51.5(5) . . . . ?
C4 C6 C8 C7 54.1(5) . . . . ?
C3A C4A C6A C2A -60.7(4) . . . . ?
C3A C4A C6A C8A 53.0(5) . . . . ?
C3A C5A C7A C8A 52.3(5) . . . . ?
C1 C2 C6 C4 -60.9(5) . . . . ?
C1 C2 C6 C8 51.7(5) . . . . ?
C1 C5 C7 C8 53.1(5) . . . . ?
C1A C2A C6A C4A 60.9(4) . . . . ?
C1A C2A C6A C8A -53.1(5) . . . . ?
C1A C5A C7A C8A -53.4(5) . . . . ?
C2 C1 C5 C3 61.2(4) . . . . ?
C2 C1 C5 C7 -51.5(5) . . . . ?
C2 C6 C8 C7 -52.1(5) . . . . ?
C4A C3A C5A C1A 63.3(4) . . . . ?
C4A C3A C5A C7A -50.4(5) . . . . ?
C4A C6A C8A C7A -53.3(5) . . . . ?
C5 C3 C4 C6 0.9(6) . . . . ?
C5 C3 C4 Rh1 90.2(3) . . . . ?
C5 C1 C2 C6 -0.2(5) . . . . ?
C5 C1 C2 Rh1 -89.3(3) . . . . ?
C5 C7 C8 C6 -0.7(6) . . . . ?
C5A C3A C4A Rh1A -90.9(3) . . . . ?
C5A C3A C4A C6A -1.6(5) . . . . ?
C5A C7A C8A C6A 0.3(6) . . . . ?
C6A C2A C1A Rh1A -89.1(3) . . . . ?
C6A C2A C1A C5A 1.1(5) . . . . ?
Rh1 C3 C4 C6 -89.3(4) . . . . ?
Rh1 C3 C5 C1 10.9(3) . . . . ?
Rh1 C3 C5 C7 124.2(3) . . . . ?
Rh1 C4 C6 C2 -11.1(3) . . . . ?
Rh1 C4 C6 C8 -124.8(3) . . . . ?
Rh1 C1 C2 C6 89.1(3) . . . . ?
Rh1 C1 C5 C3 -10.8(3) . . . . ?
Rh1 C1 C5 C7 -123.5(3) . . . . ?
Rh1 C2 C6 C4 11.0(4) . . . . ?
Rh1 C2 C6 C8 123.7(3) . . . . ?
